data_2009651
loop_
_publ_author_name
'Cottier, L.'
'Descotes, G.'
'Eymard, L.'
'Faure, R.'

_publ_section_title
;
 2,9-Dioxo-1,6,8,13-tetraoxadispiro[4.1.4.3]tetradeca-3,10-diene,
 C~10~H~8~O~6~
;
_journal_issue 4
_journal_name_full 'Acta Crystallographica Section C'
_journal_page_first 625
_journal_page_last 627
_journal_paper_doi 10.1107/S0108270193010340
_journal_volume 50
_journal_year 1994
_chemical_formula_sum 'C10 H8 O6'
_chemical_formula_weight 224.2
_space_group_IT_number 2
_space_group_name_Hall '-P 1'
_space_group_name_H-M_alt 'P -1'
_symmetry_cell_setting triclinic
_symmetry_space_group_name_Hall '-P 1'
_symmetry_space_group_name_H-M 'P -1'
_atom_type_scat_source 'SDP system (B. A. Frenz & Associates, 1982)'
_cell_angle_alpha 101.540(10)
_cell_angle_beta 98.880(10)
_cell_angle_gamma 106.620(10)
_cell_formula_units_Z 4
_cell_length_a 8.0480(10)
_cell_length_b 8.3980(10)
_cell_length_c 15.918(2)
_cell_measurement_reflns_used 25
_cell_measurement_temperature 291
_cell_measurement_theta_max 52.5
_cell_measurement_theta_min 26.7
_cell_volume 984.1(2)
_diffrn_measurement_device 'Enraf-Nonius CAD4'
_diffrn_measurement_method \w-5/3\q
_diffrn_radiation_type CuK\a
_diffrn_radiation_wavelength 1.5424
_diffrn_reflns_av_R_equivalents 0.038
_diffrn_reflns_limit_h_max 9
_diffrn_reflns_limit_h_min 0
_diffrn_reflns_limit_k_max 9
_diffrn_reflns_limit_k_min -10
_diffrn_reflns_limit_l_max 19
_diffrn_reflns_limit_l_min -19
_diffrn_reflns_number 4037
_diffrn_reflns_theta_max 73
_diffrn_standards_decay_% 5.4
_diffrn_standards_interval_time 60
_diffrn_standards_number 3
_exptl_absorpt_coefficient_mu 1.06
_exptl_absorpt_correction_T_max 1.00
_exptl_absorpt_correction_T_min .967
_exptl_absorpt_correction_type empirical
_exptl_crystal_colour Colourless
_exptl_crystal_density_diffrn 1.51
_exptl_crystal_description Prism
_exptl_crystal_size_max 0.50
_exptl_crystal_size_mid 0.45
_exptl_crystal_size_min 0.35
_refine_diff_density_max -0.27
_refine_diff_density_min 0.22
_refine_ls_goodness_of_fit_obs 0.61
_refine_ls_hydrogen_treatment refxyz
_refine_ls_number_parameters 337
_refine_ls_number_reflns 3579
_refine_ls_R_factor_obs 0.058
_refine_ls_shift/esd_max 0.21
_refine_ls_structure_factor_coef F
_refine_ls_weighting_details w=1/\s^2^(F)
_refine_ls_weighting_scheme calc
_refine_ls_wR_factor_obs 0.057
_reflns_number_observed 3579
_reflns_number_total 3864
_reflns_observed_criterion I>3\s(I)
_cod_data_source_file pa1070.cif
_cod_data_source_block pa1070_structure_1_of_1
_cod_depositor_comments
;
The following automatic conversions were performed:

'_refine_ls_weighting_scheme' value 'w=1/\s^2^(F)' was changed to
'calc'. New tag '_refine_ls_weighting_details' was created. The value
of the new tag was set to 'w=1/\s^2^(F)'.

Automatic conversion script
Id: cif_fix_values 3143 2015-03-26 13:38:13Z robertas 
;
_cod_original_cell_volume 984.2
_cod_database_code 2009651

loop_
_space_group_symop_id
_space_group_symop_operation_xyz
1 x,y,z
2 -x,-y,-z

loop_
_atom_site_label
_atom_site_fract_x
_atom_site_fract_y
_atom_site_fract_z
O1A .7749(2) .0674(2) .09120(10)
C2A .9373(4) .0593(3) .1283(2)
O2A .9486(3) -.0345(3) .17410(10)
C3A 1.0748(4) .1884(3) .1029(2)
C4A .9972(3) .2664(3) .0544(2)
C5A .7979(3) .1977(3) .0441(2)
O6A .7086(2) .1083(2) -.04450(10)
C7A .6647(3) .2107(3) -.0982(2)
O8A .8263(2) .3123(2) -.11800(10)
C9A .8134(3) .2735(3) -.2053(2)
O9A .9240(3) .3476(3) -.23930(10)
C10A .6411(3) .1315(3) -.2482(2)
C11A .5577(3) .0956(3) -.1866(2)
C12A .5797(3) .3333(3) -.0549(2)
O13A .6921(3) .4331(2) .02820(10)
C14A .7130(4) .3246(4) .0832(2)
O1B .4665(2) .4320(2) .62810(10)
C2B .4331(3) .4318(3) .7092(2)
O2B .5349(3) .5313(3) .77430(10)
C3B .2619(3) .2954(3) .6988(2)
C4B .1974(3) .2226(3) .6147(2)
C5B .3249(3) .3007(3) .5621(2)
O6B .2543(2) .3923(2) .50830(10)
C7B .1486(3) .2929(3) .4245(2)
O8B -.0244(2) .1945(2) .43580(10)
C9B -.1524(3) .2393(3) .3893(2)
O9B -.3090(2) .1691(3) .3844(2)
C10B -.0667(4) .3759(3) .3497(2)
C11B .1064(3) .4095(3) .3716(2)
C12B .2298(3) .1682(3) .3798(2)
O13B .2763(2) .0695(2) .43580(10)
C14B .4052(4) .1813(3) .5126(2)
H3A 1.198(4) .195(4) .123(2)
H4A 1.043(4) .346(4) .015(2)
H10A .614(4) .093(4) -.311(2)
H11A .439(4) .010(4) -.194(2)
H112A .467(4) .274(4) -.042(2)
H212A .563(4) .415(4) -.094(2)
H114A .771(4) .376(4) .139(2)
H214A .613(4) .268(4) .095(2)
H3B .216(4) .269(4) .753(2)
H4B .075(4) .137(4) .580(2)
H10B -.136(4) .416(4) .311(2)
H11B .198(4) .488(4) .349(2)
H112B .328(4) .222(4) .360(2)
H212B .144(4) .093(4) .327(2)
H114B .439(4) .115(4) .548(2)
H214B .499(4) .242(4) .491(2)

loop_
_geom_angle_atom_site_label_1
_geom_angle_atom_site_label_2
_geom_angle_atom_site_label_3
_geom_angle
_geom_angle_publ_flag
C2A O1A C5A 110.4(2) yes
O1A C2A O2A 121.2(3) yes
O1A C2A C3A 107.1(2) yes
O2A C2A C3A 131.6(3) yes
C2A C3A C4A 109.1(2) yes
C3A C4A C5A 109.9(2) yes
O1A C5A C4A 103.5(2) yes
O1A C5A O6A 104.8(2) yes
O1A C5A C14A 107.7(2) yes
C4A C5A O6A 111.9(2) yes
C4A C5A C14A 116.0(2) yes
O6A C5A C14A 111.9(2) yes
C5A O6A C7A 115.4(2) yes
O6A C7A O8A 109.0(2) yes
O6B C7B C11B 109.2(2) yes
O6B C7B C12B 112.4(2) yes
O8B C7B C11B 104.0(2) yes
O8B C7B C12B 108.2(2) yes
C11B C7B C12B 114.3(2) yes
O6A C7A C11A 108.7(2) yes
O6A C7A C12A 112.7(2) yes
O8A C7A C11A 103.6(2) yes
O8A C7A C12A 107.7(2) yes
C11A C7A C12A 114.7(2) yes
C7A O8A C9A 109.8(2) yes
O8A C9A O9A 123.0(2) yes
O8A C9A C10A 108.3(2) yes
O9A C9A C10A 128.6(2) yes
C9A C10A C11A 107.9(2) yes
C7A C11A C10A 110.3(2) yes
C7A C12A O13A 109.4(2) yes
C12A O13A C14A 109.8(2) yes
C5A C14A O13A 111.2(2) yes
C7B O8B C9B 108.5(2) yes
O8B C9B O9B 121.4(3) yes
O8B C9B C10B 108.9(2) yes
O9B C9B C10B 129.7(3) yes
C9B C10B C11B 108.3(3) yes
C2B O1B C5B 109.9(2) yes
O1B C2B O2B 121.2(2) yes
O1B C2B C3B 108.3(2) yes
O2B C2B C3B 130.5(3) yes
C2B C3B C4B 108.1(2) yes
C3B C4B C5B 110.2(2) yes
O1B C5B C4B 103.4(2) yes
O1B C5B O6B 104.2(2) yes
O1B C5B C14B 107.7(2) yes
C4B C5B O6B 112.6(2) yes
C4B C5B C14B 115.6(2) yes
O6B C5B C14B 112.1(2) yes
C5B O6B C7B 115.7(2) yes
O6B C7B O8B 108.3(2) yes
C7B C11B C10B 110.2(2) yes
C7B C12B O13B 111.1(2) yes
C12B O13B C14B 109.3(2) yes
C5B C14B O13B 109.4(2) yes
C2A C3A H3A 117.(2) no
C4A C3A H3A 134.(2) no
C3A C4A H4A 132.(2) no
C5A C4A H4A 117.(2) no
C9A C10A H10A 117.(2) no
C11A C10A H10A 135.(2) no
C7A C11A H11A 122.(2) no
C10A C11A H11A 128.(2) no
C7A C12A H112A 112.(2) no
C7A C12A H212A 110.(2) no
O13A C12A H112A 105.(2) no
O13A C12A H212A 109.(2) no
H112A C12A H212A 111.(3) no
C5A C14A H114A 109.(3) no
C5A C14A H214A 109.(2) no
O13A C14A H114A 116.(2) no
O13A C14A H214A 114.(3) no
H114A C14A H214A 97.(3) no
C2B C3B H3B 121.(2) no
C4B C3B H3B 131.(2) no
C3B C4B H4B 132.(2) no
C5B C4B H4B 117.(2) no
C9B C10B H10B 121.(2) no
C11B C10B H10B 131.(2) no
C7B C11B H11B 123.(2) no
C10B C11B H11B 126.(2) no
C7B C12B H112B 113.(2) no
C7B C12B H212B 108.(2) no
O13B C12B H112B 110.(2) no
O13B C12B H212B 110.(2) no
H112B C12B H212B 105.(3) no
C5B C14B H114B 110.(2) no
C5B C14B H214B 111.(2) no
O13B C14B H114B 109.(2) no
O13B C14B H214B 105.(2) no
H114B C14B H214B 113.(3) no

loop_
_geom_bond_atom_site_label_1
_geom_bond_atom_site_label_2
_geom_bond_distance
_geom_bond_publ_flag
O1A C2A 1.374(4) yes
O1A C5A 1.432(3) yes
C2A O2A 1.188(4) yes
C2A C3A 1.480(4) yes
C3A C4A 1.305(4) yes
C4A C5A 1.511(3) yes
C5A O6A 1.423(3) yes
C5A C14A 1.508(4) yes
O6A C7A 1.404(3) yes
C7A O8A 1.455(3) yes
C7A C11A 1.503(3) yes
C7A C12A 1.506(4) yes
O8A C9A 1.344(3) yes
C9A O9A 1.199(3) yes
C9A C10A 1.499(3) yes
C10A C11A 1.308(4) yes
C12A O13A 1.423(3) yes
O13A C14A 1.410(4) yes
O1B C2B 1.359(3) yes
O1B C5B 1.437(2) yes
C2B O2B 1.201(3) yes
C2B C3B 1.480(3) yes
C3B C4B 1.309(3) yes
C4B C5B 1.510(4) yes
C5B O6B 1.419(3) yes
C5B C14B 1.503(4) yes
O6B C7B 1.414(2) yes
C7B O8B 1.460(3) yes
C7B C11B 1.489(4) yes
C7B C12B 1.506(4) yes
O8B C9B 1.360(3) yes
C9B O9B 1.211(3) yes
C9B C10B 1.471(4) yes
C10B C11B 1.314(4) yes
C12B O13B 1.411(4) yes
O13B C14B 1.429(3) yes
C3A H3A 0.97(4) no
C4A H4A 1.04(4) no
C10A H10A 0.96(3) no
C11A H11A 1.00(3) no
C12A H112A 0.98(3) no
C12A H212A 1.03(4) no
C14A H114A 0.89(3) no
C14A H214A 0.88(3) no
C3B H3B 1.02(4) no
C4B H4B 1.03(3) no
C10B H10B 0.94(4) no
C11B H11B 1.01(4) no
C12B H112B 0.93(4) no
C12B H212B 0.97(3) no
C14B H114B 0.93(4) no
C14B H214B 0.93(4) no
